data_7114611
loop_
_publ_author_name
'Valentina A. Krylova'
'Peter I. Djurovich'
'Brian L. Conley'
'Ralf Haiges'
'Matthew T. Whited'
'Travis J. Williams'
'Mark E. Thompson'

_publ_section_title
;
 Control of emission colour with N-heterocyclic carbene (NHC) ligands in
 phosphorescent three-coordinate Cu(I) complexes
;
_journal_name_full Chem.Commun.
_journal_page_first 7176
_journal_paper_doi 10.1039/C4CC02037E
_journal_volume 50
_journal_year 2014
_chemical_formula_moiety 'C49 H54 B Cu N4'
_chemical_formula_sum 'C49 H54 B Cu N4'
_chemical_formula_weight 773.31
_space_group_crystal_system monoclinic
_space_group_IT_number 14
_space_group_name_Hall '-P 2yn'
_space_group_name_H-M_alt 'P 1 21/n 1'
_symmetry_space_group_name_Hall '-P 2yn'
_symmetry_space_group_name_H-M 'P 1 21/n 1'
_atom_sites_solution_hydrogens geom
_cell_angle_alpha 90
_cell_angle_beta 105.3710(10)
_cell_angle_gamma 90
_cell_formula_units_Z 4
_cell_length_a 11.4316(4)
_cell_length_b 20.5365(8)
_cell_length_c 18.7320(7)
_cell_measurement_temperature 100.(2)
_cell_volume 4240.3(3)
_computing_cell_refinement 'APEX2 v2010.11-3 (Bruker AXS)'
_computing_data_collection 'Bruker Instrument Service v2011.6.0.0'
_computing_data_reduction 'SAINT V7.68A (Bruker AXS, 2013)'
_computing_structure_refinement 'SHELXL-2013 (Sheldrick, 2013)'
_computing_structure_solution 'SHELXL97 XS (Bruker AXS)'
_diffrn_ambient_temperature 100.(2)
_diffrn_measured_fraction_theta_full 0.990
_diffrn_measured_fraction_theta_max 0.990
_diffrn_measurement_device_type 'Bruker APEX II CCD'
_diffrn_measurement_method 'omega- and phi-scans'
_diffrn_radiation_monochromator 'TRIUMPH curved-crystal'
_diffrn_radiation_type 'MoK\a '
_diffrn_radiation_wavelength 0.71073
_diffrn_reflns_av_R_equivalents 0.0256
_diffrn_reflns_av_unetI/netI 0.0145
_diffrn_reflns_limit_h_max 16
_diffrn_reflns_limit_h_min -16
_diffrn_reflns_limit_k_max 29
_diffrn_reflns_limit_k_min -29
_diffrn_reflns_limit_l_max 26
_diffrn_reflns_limit_l_min -26
_diffrn_reflns_number 101321
_diffrn_reflns_theta_full 30.52
_diffrn_reflns_theta_max 30.52
_diffrn_reflns_theta_min 1.50
_diffrn_source 'fine-focus tube'
_exptl_absorpt_coefficient_mu 0.553
_exptl_absorpt_correction_T_max 0.79
_exptl_absorpt_correction_T_min 0.77
_exptl_absorpt_correction_type multi-scan
_exptl_absorpt_process_details 'Bruker SADABS V2008/1'
_exptl_crystal_density_diffrn 1.211
_exptl_crystal_density_method 'not measured'
_exptl_crystal_F_000 1640
_exptl_crystal_size_max 0.500
_exptl_crystal_size_mid 0.480
_exptl_crystal_size_min 0.460
_refine_diff_density_max 0.762
_refine_diff_density_min -0.348
_refine_ls_extinction_method none
_refine_ls_goodness_of_fit_ref 1.032
_refine_ls_hydrogen_treatment constr
_refine_ls_matrix_type full
_refine_ls_number_parameters 548
_refine_ls_number_reflns 12842
_refine_ls_number_restraints 6
_refine_ls_restrained_S_all 1.031
_refine_ls_R_factor_all 0.0356
_refine_ls_R_factor_gt 0.0302
_refine_ls_shift/su_max 0.002
_refine_ls_shift/su_mean 0.000
_refine_ls_structure_factor_coef Fsqd
_refine_ls_weighting_details 'w=1/[\s^2^(Fo^2^)+(0.0460P)^2^+1.7572P] where P=(Fo^2^+2Fc^2^)/3'
_refine_ls_weighting_scheme calc
_refine_ls_wR_factor_gt 0.0831
_refine_ls_wR_factor_ref 0.0867
_reflns_number_gt 11404
_reflns_number_total 12842
_reflns_threshold_expression 'I > 2\s(I)'
_cod_data_source_file c4cc02037e2.cif
_cod_data_source_block I
_cod_database_code 7114611

loop_
_space_group_symop_operation_xyz
'x, y, z'
'-x+1/2, y+1/2, -z+1/2'
'-x, -y, -z'
'x-1/2, -y-1/2, z-1/2'

loop_
_atom_site_type_symbol
_atom_site_label
_atom_site_fract_x
_atom_site_fract_y
_atom_site_fract_z
_atom_site_U_iso_or_equiv
_atom_site_adp_type
_atom_site_calc_flag
_atom_site_refinement_flags_adp
_atom_site_refinement_flags_occupancy
_atom_site_refinement_flags_posn
_atom_site_occupancy
_atom_site_disorder_assembly
_atom_site_disorder_group
B B1 0.55413(11) 0.21169(6) 0.10547(6) 0.0175(2) Uani d . . . 1.0 . .
C C1 0.40614(10) 0.28110(5) 0.25052(6) 0.01875(19) Uani d . . . 1.0 . .
H H1 0.3446 0.2669 0.2725 0.023 Uiso calc U . R 1.0 . .
C C2 0.45610(11) 0.34233(5) 0.26864(6) 0.0214(2) Uani d . . . 1.0 . .
H H2 0.4286 0.37 0.3015 0.026 Uiso calc U . R 1.0 . .
C C3 0.54743(10) 0.36178(5) 0.23729(6) 0.0223(2) Uani d . . . 1.0 . .
H H3 0.586 0.4028 0.2497 0.027 Uiso calc U . R 1.0 . .
C C4 0.58196(10) 0.32091(5) 0.18770(6) 0.0203(2) Uani d . . . 1.0 . .
H H4 0.6446 0.3342 0.1662 0.024 Uiso calc U . R 1.0 . .
C C5 0.52598(9) 0.25992(5) 0.16855(6) 0.01607(18) Uani d . . . 1.0 . .
C C6 0.42303(10) 0.19620(5) 0.04597(6) 0.01724(18) Uani d . . . 1.0 . .
C C7 0.39400(11) 0.21455(6) -0.02925(6) 0.0224(2) Uani d . . . 1.0 . .
H H7 0.4533 0.2363 -0.0477 0.027 Uiso calc U . R 1.0 . .
C C8 0.28085(12) 0.20154(6) -0.07708(6) 0.0266(2) Uani d . . . 1.0 . .
H H8 0.2623 0.2149 -0.1274 0.032 Uiso calc U . R 1.0 . .
C C9 0.19542(11) 0.16872(6) -0.05002(6) 0.0254(2) Uani d . . . 1.0 . .
H H9 0.1172 0.159 -0.0811 0.03 Uiso calc U . R 1.0 . .
C C10 0.22792(10) 0.15057(5) 0.02385(6) 0.0210(2) Uani d . . . 1.0 . .
H H10 0.1703 0.1275 0.0425 0.025 Uiso calc U . R 1.0 . .
C C11 0.61187(10) 0.14315(5) 0.14460(6) 0.0212(2) Uani d . . . 1.0 . .
H H11A 0.6883 0.1521 0.1818 0.032 Uiso calc U . R 1.0 . .
H H11B 0.6272 0.1138 0.1069 0.032 Uiso calc U . R 1.0 . .
H H11C 0.5546 0.1227 0.1685 0.032 Uiso calc U . R 1.0 . .
C C12 0.64791(11) 0.24568(6) 0.06421(7) 0.0246(2) Uani d . . . 1.0 . .
H H12A 0.6132 0.2867 0.0414 0.037 Uiso calc U . R 1.0 . .
H H12B 0.6614 0.2163 0.0259 0.037 Uiso calc U . R 1.0 . .
H H12C 0.7253 0.2544 0.1006 0.037 Uiso calc U . R 1.0 . .
C C13 0.32561(9) 0.08584(5) 0.23995(5) 0.01303(16) Uani d . . . 1.0 . .
C C14 0.23405(9) 0.02522(5) 0.31178(5) 0.01419(17) Uani d . . . 1.0 . .
C C15 0.17617(9) -0.01104(5) 0.36063(5) 0.01457(17) Uani d . . . 1.0 . .
C C16 0.08352(9) -0.00195(5) 0.39404(6) 0.01753(18) Uani d . . . 1.0 . .
H H16 0.0386 0.0375 0.3877 0.021 Uiso calc U . R 1.0 . .
C C17 0.05683(10) -0.05341(5) 0.43840(6) 0.0198(2) Uani d . . . 1.0 . .
H H17 -0.0075 -0.0476 0.4612 0.024 Uiso calc U . R 1.0 . .
C C18 0.12033(10) -0.11111(5) 0.44960(6) 0.0197(2) Uani d . . . 1.0 . .
H H18 0.1001 -0.1439 0.4801 0.024 Uiso calc U . R 1.0 . .
C C19 0.21641(9) -0.12177(5) 0.41555(6) 0.01702(18) Uani d . . . 1.0 . .
C C20 0.28929(10) -0.17881(5) 0.42065(6) 0.0209(2) Uani d . . . 1.0 . .
H H20 0.2778 -0.2142 0.4508 0.025 Uiso calc U . R 1.0 . .
C C21 0.37629(10) -0.18279(5) 0.38206(6) 0.0220(2) Uani d . . . 1.0 . .
H H21 0.4231 -0.2215 0.3859 0.026 Uiso calc U . R 1.0 . .
C C22 0.39877(10) -0.13117(5) 0.33660(6) 0.01873(19) Uani d . . . 1.0 . .
H H22 0.4588 -0.1353 0.3102 0.022 Uiso calc U . R 1.0 . .
C C23 0.33100(9) -0.07532(5) 0.33208(5) 0.01478(17) Uani d . . . 1.0 . .
C C24 0.32173(9) -0.01232(5) 0.29491(5) 0.01409(17) Uani d . . . 1.0 . .
C C25 0.24029(9) -0.07151(5) 0.37166(5) 0.01488(17) Uani d . . . 1.0 . .
C C26 0.47468(9) 0.00132(5) 0.22394(5) 0.01434(17) Uani d . . . 1.0 . .
C C27 0.44872(10) -0.02428(5) 0.15204(6) 0.01733(18) Uani d . . . 1.0 . .
C C28 0.54536(11) -0.05144(6) 0.12968(7) 0.0249(2) Uani d . . . 1.0 . .
H H28 0.5312 -0.0699 0.0816 0.03 Uiso calc U . R 1.0 . .
C C29 0.66137(12) -0.05181(7) 0.17666(8) 0.0303(3) Uani d . . . 1.0 . .
H H29 0.7258 -0.0709 0.1607 0.036 Uiso calc U . R 1.0 . .
C C30 0.68461(11) -0.02469(7) 0.24676(7) 0.0281(2) Uani d . . . 1.0 . .
H H30 0.7651 -0.0247 0.2779 0.034 Uiso calc U . R 1.0 . .
C C31 0.59128(10) 0.00265(6) 0.27230(6) 0.0203(2) Uani d . . . 1.0 . .
C C32 0.3126(14) -0.0199(6) 0.1011(9) 0.0153(12) Uani d . P D 0.52(3) A 1
H H32 0.2709 0.0185 0.1163 0.018 Uiso calc U P R 0.52(3) A 1
C C33 0.314(3) -0.0126(14) 0.0197(12) 0.0283(14) Uani d . P D 0.52(3) A 1
H H33A 0.3662 0.0238 0.0148 0.042 Uiso calc U P R 0.52(3) A 1
H H33B 0.2309 -0.0043 -0.0106 0.042 Uiso calc U P R 0.52(3) A 1
H H33C 0.344 -0.0529 0.003 0.042 Uiso calc U P R 0.52(3) A 1
C C34 0.2460(12) -0.0827(6) 0.1113(8) 0.0308(14) Uani d . P D 0.52(3) A 1
H H34A 0.2846 -0.1199 0.0941 0.046 Uiso calc U P R 0.52(3) A 1
H H34B 0.161 -0.0798 0.0824 0.046 Uiso calc U P R 0.52(3) A 1
H H34C 0.2497 -0.0884 0.1638 0.046 Uiso calc U P R 0.52(3) A 1
C C32A 0.3296(13) -0.0275(7) 0.1018(10) 0.0153(12) Uani d . P D 0.48(3) A 2
H H32A 0.2803 0.0061 0.1194 0.018 Uiso calc U P R 0.48(3) A 2
C C33A 0.323(3) -0.0095(15) 0.0215(12) 0.0283(14) Uani d . P D 0.48(3) A 2
H H33D 0.3628 -0.0434 -0.0005 0.042 Uiso calc U P R 0.48(3) A 2
H H33E 0.3637 0.0322 0.0202 0.042 Uiso calc U P R 0.48(3) A 2
H H33F 0.2376 -0.006 -0.0068 0.042 Uiso calc U P R 0.48(3) A 2
C C34A 0.2675(15) -0.0923(8) 0.1061(10) 0.041(2) Uani d . P D 0.48(3) A 2
H H34D 0.183 -0.09 0.0764 0.062 Uiso calc U P R 0.48(3) A 2
H H34E 0.2697 -0.1016 0.1577 0.062 Uiso calc U P R 0.48(3) A 2
H H34F 0.3097 -0.1269 0.0869 0.062 Uiso calc U P R 0.48(3) A 2
C C35 0.6128(9) 0.0304(5) 0.3498(6) 0.0236(8) Uani d . P D 0.63(2) B 3
H H35 0.5338 0.0318 0.3631 0.028 Uiso calc U P R 0.63(2) B 3
C C36 0.6609(9) 0.1000(3) 0.3496(3) 0.0397(12) Uani d . P D 0.63(2) B 3
H H36A 0.7393 0.0991 0.3377 0.06 Uiso calc U P R 0.63(2) B 3
H H36B 0.671 0.1195 0.3986 0.06 Uiso calc U P R 0.63(2) B 3
H H36C 0.6031 0.1259 0.3124 0.06 Uiso calc U P R 0.63(2) B 3
C C37 0.7028(8) -0.0107(5) 0.4075(5) 0.0407(15) Uani d . P D 0.63(2) B 3
H H37A 0.6757 -0.0561 0.4038 0.061 Uiso calc U P R 0.63(2) B 3
H H37B 0.707 0.0059 0.4571 0.061 Uiso calc U P R 0.63(2) B 3
H H37C 0.7833 -0.0081 0.3984 0.061 Uiso calc U P R 0.63(2) B 3
C C35A 0.6241(15) 0.0395(8) 0.3468(11) 0.0236(8) Uani d . P D 0.37(2) B 4
H H35A 0.5461 0.0572 0.3534 0.028 Uiso calc U P R 0.37(2) B 4
C C36A 0.7072(14) 0.0972(5) 0.3514(5) 0.042(2) Uani d . P D 0.37(2) B 4
H H36D 0.7167 0.1194 0.399 0.063 Uiso calc U P R 0.37(2) B 4
H H36E 0.6724 0.1275 0.3109 0.063 Uiso calc U P R 0.37(2) B 4
H H36F 0.7866 0.0823 0.3474 0.063 Uiso calc U P R 0.37(2) B 4
C C37A 0.6714(14) -0.0080(8) 0.4104(9) 0.040(2) Uani d . P D 0.37(2) B 4
H H37D 0.7499 -0.0255 0.4077 0.06 Uiso calc U P R 0.37(2) B 4
H H37E 0.6135 -0.0438 0.4068 0.06 Uiso calc U P R 0.37(2) B 4
H H37F 0.6813 0.0147 0.4577 0.06 Uiso calc U P R 0.37(2) B 4
C C38 0.16318(9) 0.14032(5) 0.28428(5) 0.01340(17) Uani d . . . 1.0 . .
C C39 0.05187(9) 0.14702(5) 0.23073(6) 0.01551(18) Uani d . . . 1.0 . .
C C40 -0.02329(10) 0.19866(6) 0.23920(6) 0.0210(2) Uani d . . . 1.0 . .
H H40 -0.0996 0.2045 0.2042 0.025 Uiso calc U . R 1.0 . .
C C41 0.01278(11) 0.24142(6) 0.29825(7) 0.0231(2) Uani d . . . 1.0 . .
H H41 -0.0398 0.2757 0.3039 0.028 Uiso calc U . R 1.0 . .
C C42 0.12514(10) 0.23459(5) 0.34936(6) 0.0209(2) Uani d . . . 1.0 . .
H H42 0.1487 0.2648 0.389 0.025 Uiso calc U . R 1.0 . .
C C43 0.20407(9) 0.18415(5) 0.34344(5) 0.01603(18) Uani d . . . 1.0 . .
C C44 0.01384(9) 0.09943(5) 0.16653(6) 0.01867(19) Uani d . . . 1.0 . .
H H44 0.0892 0.08 0.158 0.022 Uiso calc U . R 1.0 . .
C C45 -0.05607(11) 0.13233(6) 0.09435(6) 0.0239(2) Uani d . . . 1.0 . .
H H45A -0.136 0.1461 0.0987 0.036 Uiso calc U . R 1.0 . .
H H45B -0.0661 0.1015 0.0532 0.036 Uiso calc U . R 1.0 . .
H H45C -0.0108 0.1705 0.085 0.036 Uiso calc U . R 1.0 . .
C C46 -0.06199(12) 0.04370(6) 0.18565(7) 0.0302(3) Uani d . . . 1.0 . .
H H46A -0.0161 0.0223 0.2313 0.045 Uiso calc U . R 1.0 . .
H H46B -0.0804 0.012 0.1451 0.045 Uiso calc U . R 1.0 . .
H H46C -0.1378 0.0612 0.1928 0.045 Uiso calc U . R 1.0 . .
C C47 0.32939(10) 0.17760(5) 0.39763(6) 0.01935(19) Uani d . . . 1.0 . .
H H47 0.3861 0.1609 0.3694 0.023 Uiso calc U . R 1.0 . .
C C48 0.38049(11) 0.24249(6) 0.43356(6) 0.0239(2) Uani d . . . 1.0 . .
H H48A 0.3719 0.2759 0.3952 0.036 Uiso calc U . R 1.0 . .
H H48B 0.4665 0.2371 0.4594 0.036 Uiso calc U . R 1.0 . .
H H48C 0.3357 0.2558 0.469 0.036 Uiso calc U . R 1.0 . .
C C49 0.32938(12) 0.12871(6) 0.45950(7) 0.0287(2) Uani d . . . 1.0 . .
H H49A 0.2743 0.1439 0.4881 0.043 Uiso calc U . R 1.0 . .
H H49B 0.4117 0.1248 0.4922 0.043 Uiso calc U . R 1.0 . .
H H49C 0.3022 0.0861 0.4377 0.043 Uiso calc U . R 1.0 . .
Cu Cu1 0.36536(2) 0.15227(2) 0.18114(2) 0.01460(4) Uani d . . . 1.0 . .
N N1 0.44080(8) 0.24082(4) 0.20322(5) 0.01622(16) Uani d . . . 1.0 . .
N N2 0.33682(8) 0.16394(4) 0.07064(5) 0.01699(16) Uani d . . . 1.0 . .
N N3 0.23846(7) 0.08530(4) 0.27880(4) 0.01261(14) Uani d . . . 1.0 . .
N N4 0.37587(7) 0.02449(4) 0.25112(4) 0.01279(15) Uani d . . . 1.0 . .

loop_
_atom_site_aniso_label
_atom_site_aniso_U_11
_atom_site_aniso_U_22
_atom_site_aniso_U_33
_atom_site_aniso_U_12
_atom_site_aniso_U_13
_atom_site_aniso_U_23
B1 0.0174(5) 0.0193(5) 0.0174(5) 0.0016(4) 0.0071(4) 0.0023(4)
C1 0.0210(5) 0.0200(5) 0.0155(4) -0.0007(4) 0.0053(4) -0.0004(4)
C2 0.0243(5) 0.0197(5) 0.0182(5) 0.0006(4) 0.0020(4) -0.0031(4)
C3 0.0221(5) 0.0176(5) 0.0235(5) -0.0031(4) -0.0003(4) -0.0010(4)
C4 0.0173(5) 0.0192(5) 0.0233(5) -0.0028(4) 0.0035(4) 0.0025(4)
C5 0.0152(4) 0.0164(4) 0.0158(4) 0.0003(3) 0.0028(3) 0.0032(3)
C6 0.0208(5) 0.0163(4) 0.0158(4) 0.0034(4) 0.0068(4) 0.0001(3)
C7 0.0268(5) 0.0256(5) 0.0167(5) 0.0037(4) 0.0090(4) 0.0012(4)
C8 0.0329(6) 0.0318(6) 0.0137(5) 0.0068(5) 0.0039(4) 0.0002(4)
C9 0.0254(5) 0.0291(6) 0.0181(5) 0.0023(4) -0.0005(4) -0.0041(4)
C10 0.0213(5) 0.0203(5) 0.0203(5) -0.0006(4) 0.0036(4) -0.0029(4)
C11 0.0205(5) 0.0222(5) 0.0217(5) 0.0046(4) 0.0068(4) 0.0026(4)
C12 0.0211(5) 0.0303(6) 0.0250(5) 0.0014(4) 0.0107(4) 0.0057(4)
C13 0.0133(4) 0.0138(4) 0.0114(4) 0.0007(3) 0.0024(3) -0.0009(3)
C14 0.0156(4) 0.0130(4) 0.0142(4) 0.0008(3) 0.0045(3) 0.0013(3)
C15 0.0155(4) 0.0148(4) 0.0134(4) -0.0013(3) 0.0038(3) -0.0001(3)
C16 0.0180(4) 0.0184(4) 0.0172(4) -0.0016(4) 0.0066(4) -0.0013(4)
C17 0.0206(5) 0.0232(5) 0.0175(5) -0.0060(4) 0.0086(4) -0.0020(4)
C18 0.0223(5) 0.0211(5) 0.0159(4) -0.0073(4) 0.0051(4) 0.0005(4)
C19 0.0187(4) 0.0162(4) 0.0147(4) -0.0039(3) 0.0018(3) 0.0010(3)
C20 0.0237(5) 0.0151(4) 0.0214(5) -0.0026(4) 0.0019(4) 0.0041(4)
C21 0.0230(5) 0.0143(4) 0.0265(5) 0.0020(4) 0.0028(4) 0.0039(4)
C22 0.0187(5) 0.0156(4) 0.0215(5) 0.0013(4) 0.0047(4) 0.0013(4)
C23 0.0151(4) 0.0136(4) 0.0151(4) -0.0004(3) 0.0031(3) 0.0008(3)
C24 0.0149(4) 0.0136(4) 0.0142(4) 0.0004(3) 0.0047(3) 0.0014(3)
C25 0.0156(4) 0.0145(4) 0.0139(4) -0.0013(3) 0.0028(3) 0.0003(3)
C26 0.0150(4) 0.0135(4) 0.0160(4) 0.0017(3) 0.0067(3) 0.0010(3)
C27 0.0209(5) 0.0144(4) 0.0184(5) -0.0012(3) 0.0083(4) -0.0011(3)
C28 0.0300(6) 0.0231(5) 0.0267(5) 0.0009(4) 0.0161(5) -0.0048(4)
C29 0.0258(6) 0.0322(6) 0.0384(7) 0.0083(5) 0.0181(5) -0.0009(5)
C30 0.0171(5) 0.0356(6) 0.0322(6) 0.0070(4) 0.0080(4) 0.0040(5)
C31 0.0168(5) 0.0246(5) 0.0196(5) 0.0032(4) 0.0048(4) 0.0028(4)
C32 0.014(3) 0.017(2) 0.0156(5) 0.0032(18) 0.0041(19) -0.0038(16)
C33 0.038(4) 0.030(2) 0.0175(9) -0.0033(19) 0.0073(16) -0.0015(11)
C34 0.029(3) 0.037(3) 0.024(2) -0.019(2) 0.0026(19) 0.003(2)
C32A 0.014(3) 0.017(2) 0.0156(5) 0.0032(18) 0.0041(19) -0.0038(16)
C33A 0.038(4) 0.030(2) 0.0175(9) -0.0033(19) 0.0073(16) -0.0015(11)
C34A 0.040(5) 0.048(4) 0.029(3) -0.020(3) 0.000(3) 0.005(3)
C35 0.0149(17) 0.037(2) 0.0171(9) -0.0036(13) 0.0009(11) 0.0012(14)
C36 0.057(3) 0.0327(14) 0.0219(12) 0.000(2) -0.002(2) -0.0029(9)
C37 0.043(3) 0.0421(19) 0.0260(18) -0.002(2) -0.009(2) 0.0131(13)
C35A 0.0149(17) 0.037(2) 0.0171(9) -0.0036(13) 0.0009(11) 0.0012(14)
C36A 0.055(5) 0.036(3) 0.027(2) -0.019(3) -0.003(3) 0.0023(19)
C37A 0.043(6) 0.044(4) 0.026(3) -0.015(4) -0.004(4) 0.004(2)
C38 0.0142(4) 0.0125(4) 0.0141(4) 0.0011(3) 0.0049(3) 0.0007(3)
C39 0.0141(4) 0.0160(4) 0.0163(4) 0.0001(3) 0.0038(3) 0.0010(3)
C40 0.0166(5) 0.0228(5) 0.0232(5) 0.0055(4) 0.0045(4) 0.0013(4)
C41 0.0240(5) 0.0213(5) 0.0262(5) 0.0079(4) 0.0102(4) -0.0003(4)
C42 0.0245(5) 0.0192(5) 0.0204(5) 0.0024(4) 0.0086(4) -0.0042(4)
C43 0.0172(4) 0.0169(4) 0.0147(4) 0.0000(3) 0.0053(3) -0.0013(3)
C44 0.0163(4) 0.0184(5) 0.0185(5) -0.0001(4) -0.0002(4) -0.0013(4)
C45 0.0234(5) 0.0258(5) 0.0188(5) -0.0017(4) -0.0008(4) 0.0008(4)
C46 0.0333(6) 0.0228(5) 0.0280(6) -0.0095(5) -0.0030(5) 0.0031(4)
C47 0.0190(5) 0.0212(5) 0.0165(4) -0.0004(4) 0.0023(4) -0.0038(4)
C48 0.0273(5) 0.0251(5) 0.0183(5) -0.0064(4) 0.0041(4) -0.0049(4)
C49 0.0347(6) 0.0246(6) 0.0207(5) -0.0033(5) -0.0031(5) 0.0017(4)
Cu1 0.01553(6) 0.01348(6) 0.01537(6) 0.00007(4) 0.00514(4) 0.00216(4)
N1 0.0180(4) 0.0162(4) 0.0145(4) -0.0007(3) 0.0044(3) 0.0007(3)
N2 0.0190(4) 0.0161(4) 0.0158(4) 0.0010(3) 0.0046(3) -0.0008(3)
N3 0.0135(3) 0.0120(3) 0.0125(3) 0.0008(3) 0.0038(3) 0.0009(3)
N4 0.0135(4) 0.0130(3) 0.0123(3) 0.0008(3) 0.0041(3) 0.0004(3)

loop_
_atom_type_symbol
_atom_type_description
_atom_type_scat_dispersion_real
_atom_type_scat_dispersion_imag
_atom_type_scat_source
C C 0.0033 0.0016 'International Tables Vol C Tables 4.2.6.8 and 6.1.1.4'
H H 0.0000 0.0000 'International Tables Vol C Tables 4.2.6.8 and 6.1.1.4'
N N 0.0061 0.0033 'International Tables Vol C Tables 4.2.6.8 and 6.1.1.4'
B B 0.0013 0.0007 'International Tables Vol C Tables 4.2.6.8 and 6.1.1.4'
Cu Cu 0.3201 1.2651 'International Tables Vol C Tables 4.2.6.8 and 6.1.1.4'

loop_
_geom_angle_atom_site_label_1
_geom_angle_atom_site_label_2
_geom_angle_atom_site_label_3
_geom_angle
C12 B1 C5 111.21(9)
C12 B1 C11 109.91(9)
C5 B1 C11 109.20(8)
C12 B1 C6 110.87(9)
C5 B1 C6 106.73(8)
C11 B1 C6 108.84(9)
N1 C1 C2 123.01(10)
N1 C1 H1 118.5
C2 C1 H1 118.5
C3 C2 C1 117.76(10)
C3 C2 H2 121.1
C1 C2 H2 121.1
C4 C3 C2 119.37(10)
C4 C3 H3 120.3
C2 C3 H3 120.3
C3 C4 C5 121.24(10)
C3 C4 H4 119.4
C5 C4 H4 119.4
N1 C5 C4 117.90(10)
N1 C5 B1 118.13(9)
C4 C5 B1 123.95(9)
N2 C6 C7 117.89(10)
N2 C6 B1 118.31(9)
C7 C6 B1 123.80(10)
C8 C7 C6 121.66(11)
C8 C7 H7 119.2
C6 C7 H7 119.2
C9 C8 C7 118.83(11)
C9 C8 H8 120.6
C7 C8 H8 120.6
C10 C9 C8 117.84(11)
C10 C9 H9 121.1
C8 C9 H9 121.1
N2 C10 C9 123.50(11)
N2 C10 H10 118.3
C9 C10 H10 118.3
B1 C11 H11A 109.5
B1 C11 H11B 109.5
H11A C11 H11B 109.5
B1 C11 H11C 109.5
H11A C11 H11C 109.5
H11B C11 H11C 109.5
B1 C12 H12A 109.5
B1 C12 H12B 109.5
H12A C12 H12B 109.5
B1 C12 H12C 109.5
H12A C12 H12C 109.5
H12B C12 H12C 109.5
N4 C13 N3 104.06(8)
N4 C13 Cu1 126.57(7)
N3 C13 Cu1 129.32(7)
C24 C14 N3 106.47(8)
C24 C14 C15 109.75(8)
N3 C14 C15 143.65(9)
C16 C15 C25 118.59(9)
C16 C15 C14 137.96(10)
C25 C15 C14 103.44(8)
C15 C16 C17 118.23(10)
C15 C16 H16 120.9
C17 C16 H16 120.9
C18 C17 C16 122.75(10)
C18 C17 H17 118.6
C16 C17 H17 118.6
C17 C18 C19 120.12(10)
C17 C18 H18 119.9
C19 C18 H18 119.9
C25 C19 C18 116.46(10)
C25 C19 C20 116.52(10)
C18 C19 C20 127.01(10)
C21 C20 C19 120.24(10)
C21 C20 H20 119.9
C19 C20 H20 119.9
C20 C21 C22 122.60(10)
C20 C21 H21 118.7
C22 C21 H21 118.7
C23 C22 C21 118.02(10)
C23 C22 H22 121.0
C21 C22 H22 121.0
C22 C23 C25 119.27(9)
C22 C23 C24 137.54(9)
C25 C23 C24 103.19(8)
C14 C24 N4 107.53(8)
C14 C24 C23 110.78(8)
N4 C24 C23 141.56(9)
C19 C25 C23 123.33(9)
C19 C25 C15 123.84(9)
C23 C25 C15 112.82(9)
C31 C26 C27 123.49(9)
C31 C26 N4 117.87(9)
C27 C26 N4 118.56(9)
C28 C27 C26 117.05(10)
C28 C27 C32A 118.2(7)
C26 C27 C32A 124.7(7)
C28 C27 C32 124.4(6)
C26 C27 C32 118.5(6)
C29 C28 C27 120.80(11)
C29 C28 H28 119.6
C27 C28 H28 119.6
C28 C29 C30 120.75(11)
C28 C29 H29 119.6
C30 C29 H29 119.6
C29 C30 C31 120.92(11)
C29 C30 H30 119.5
C31 C30 H30 119.5
C30 C31 C26 116.96(10)
C30 C31 C35 122.2(4)
C26 C31 C35 120.8(4)
C30 C31 C35A 118.8(7)
C26 C31 C35A 123.8(7)
C33 C32 C34 109.8(12)
C33 C32 C27 109.7(16)
C34 C32 C27 108.3(9)
C33 C32 H32 109.7
C34 C32 H32 109.7
C27 C32 H32 109.7
C32 C33 H33A 109.5
C32 C33 H33B 109.5
H33A C33 H33B 109.5
C32 C33 H33C 109.5
H33A C33 H33C 109.5
H33B C33 H33C 109.5
C32 C34 H34A 109.5
C32 C34 H34B 109.5
H34A C34 H34B 109.5
C32 C34 H34C 109.5
H34A C34 H34C 109.5
H34B C34 H34C 109.5
C27 C32A C34A 112.3(11)
C27 C32A C33A 115.2(17)
C34A C32A C33A 111.1(13)
C27 C32A H32A 105.8
C34A C32A H32A 105.8
C33A C32A H32A 105.8
C32A C33A H33D 109.5
C32A C33A H33E 109.5
H33D C33A H33E 109.5
C32A C33A H33F 109.5
H33D C33A H33F 109.5
H33E C33A H33F 109.5
C32A C34A H34D 109.5
C32A C34A H34E 109.5
H34D C34A H34E 109.5
C32A C34A H34F 109.5
H34D C34A H34F 109.5
H34E C34A H34F 109.5
C31 C35 C36 108.4(6)
C31 C35 C37 112.1(9)
C36 C35 C37 109.9(7)
C31 C35 H35 108.8
C36 C35 H35 108.8
C37 C35 H35 108.8
C35 C36 H36A 109.5
C35 C36 H36B 109.5
H36A C36 H36B 109.5
C35 C36 H36C 109.5
H36A C36 H36C 109.5
H36B C36 H36C 109.5
C35 C37 H37A 109.5
C35 C37 H37B 109.5
H37A C37 H37B 109.5
C35 C37 H37C 109.5
H37A C37 H37C 109.5
H37B C37 H37C 109.5
C36A C35A C37A 111.8(12)
C36A C35A C31 115.8(12)
C37A C35A C31 110.0(13)
C36A C35A H35A 106.2
C37A C35A H35A 106.2
C31 C35A H35A 106.2
C35A C36A H36D 109.5
C35A C36A H36E 109.5
H36D C36A H36E 109.5
C35A C36A H36F 109.5
H36D C36A H36F 109.5
H36E C36A H36F 109.5
C35A C37A H37D 109.5
C35A C37A H37E 109.5
H37D C37A H37E 109.5
C35A C37A H37F 109.5
H37D C37A H37F 109.5
H37E C37A H37F 109.5
C39 C38 C43 123.32(9)
C39 C38 N3 118.15(9)
C43 C38 N3 118.53(9)
C40 C39 C38 117.43(9)
C40 C39 C44 121.40(9)
C38 C39 C44 121.17(9)
C41 C40 C39 120.56(10)
C41 C40 H40 119.7
C39 C40 H40 119.7
C40 C41 C42 120.69(10)
C40 C41 H41 119.7
C42 C41 H41 119.7
C41 C42 C43 121.20(10)
C41 C42 H42 119.4
C43 C42 H42 119.4
C42 C43 C38 116.73(9)
C42 C43 C47 121.63(9)
C38 C43 C47 121.63(9)
C39 C44 C45 112.77(9)
C39 C44 C46 110.82(9)
C45 C44 C46 109.88(9)
C39 C44 H44 107.7
C45 C44 H44 107.7
C46 C44 H44 107.7
C44 C45 H45A 109.5
C44 C45 H45B 109.5
H45A C45 H45B 109.5
C44 C45 H45C 109.5
H45A C45 H45C 109.5
H45B C45 H45C 109.5
C44 C46 H46A 109.5
C44 C46 H46B 109.5
H46A C46 H46B 109.5
C44 C46 H46C 109.5
H46A C46 H46C 109.5
H46B C46 H46C 109.5
C43 C47 C49 111.86(9)
C43 C47 C48 113.31(9)
C49 C47 C48 108.24(9)
C43 C47 H47 107.7
C49 C47 H47 107.7
C48 C47 H47 107.7
C47 C48 H48A 109.5
C47 C48 H48B 109.5
H48A C48 H48B 109.5
C47 C48 H48C 109.5
H48A C48 H48C 109.5
H48B C48 H48C 109.5
C47 C49 H49A 109.5
C47 C49 H49B 109.5
H49A C49 H49B 109.5
C47 C49 H49C 109.5
H49A C49 H49C 109.5
H49B C49 H49C 109.5
C13 Cu1 N1 133.84(4)
C13 Cu1 N2 133.32(4)
N1 Cu1 N2 92.71(4)
C1 N1 C5 120.57(9)
C1 N1 Cu1 120.44(7)
C5 N1 Cu1 118.97(7)
C10 N2 C6 120.26(9)
C10 N2 Cu1 120.81(8)
C6 N2 Cu1 117.95(7)
C13 N3 C14 110.99(8)
C13 N3 C38 124.02(8)
C14 N3 C38 124.98(8)
C24 N4 C13 110.93(8)
C24 N4 C26 123.27(8)
C13 N4 C26 125.76(8)

loop_
_geom_bond_atom_site_label_1
_geom_bond_atom_site_label_2
_geom_bond_distance
B1 C12 1.6349(16)
B1 C5 1.6378(16)
B1 C11 1.6424(16)
B1 C6 1.6444(16)
C1 N1 1.3463(13)
C1 C2 1.3856(15)
C1 H1 0.95
C2 C3 1.3855(17)
C2 H2 0.95
C3 C4 1.3847(16)
C3 H3 0.95
C4 C5 1.4090(14)
C4 H4 0.95
C5 N1 1.3634(13)
C6 N2 1.3657(14)
C6 C7 1.4106(15)
C7 C8 1.3903(17)
C7 H7 0.95
C8 C9 1.3883(19)
C8 H8 0.95
C9 C10 1.3854(16)
C9 H9 0.95
C10 N2 1.3472(14)
C10 H10 0.95
C11 H11A 0.98
C11 H11B 0.98
C11 H11C 0.98
C12 H12A 0.98
C12 H12B 0.98
C12 H12C 0.98
C13 N4 1.3774(12)
C13 N3 1.3808(12)
C13 Cu1 1.8832(10)
C14 C24 1.3662(13)
C14 N3 1.3868(12)
C14 C15 1.4665(13)
C15 C16 1.3783(14)
C15 C25 1.4289(14)
C16 C17 1.4264(14)
C16 H16 0.95
C17 C18 1.3764(16)
C17 H17 0.95
C18 C19 1.4257(15)
C18 H18 0.95
C19 C25 1.3910(14)
C19 C20 1.4258(15)
C20 C21 1.3782(17)
C20 H20 0.95
C21 C22 1.4250(15)
C21 H21 0.95
C22 C23 1.3741(14)
C22 H22 0.95
C23 C25 1.4279(14)
C23 C24 1.4598(13)
C24 N4 1.3772(12)
C26 C31 1.3992(14)
C26 C27 1.4023(14)
C26 N4 1.4374(12)
C27 C28 1.3973(15)
C27 C32A 1.437(16)
C27 C32 1.598(16)
C28 C29 1.3838(19)
C28 H28 0.95
C29 C30 1.3856(19)
C29 H29 0.95
C30 C31 1.3974(16)
C30 H30 0.95
C31 C35 1.517(12)
C31 C35A 1.54(2)
C32 C33 1.534(10)
C32 C34 1.536(9)
C32 H32 1.0
C33 H33A 0.98
C33 H33B 0.98
C33 H33C 0.98
C34 H34A 0.98
C34 H34B 0.98
C34 H34C 0.98
C32A C34A 1.521(10)
C32A C33A 1.531(10)
C32A H32A 1.0
C33A H33D 0.98
C33A H33E 0.98
C33A H33F 0.98
C34A H34D 0.98
C34A H34E 0.98
C34A H34F 0.98
C35 C36 1.532(7)
C35 C37 1.533(8)
C35 H35 1.0
C36 H36A 0.98
C36 H36B 0.98
C36 H36C 0.98
C37 H37A 0.98
C37 H37B 0.98
C37 H37C 0.98
C35A C36A 1.506(11)
C35A C37A 1.525(12)
C35A H35A 1.0
C36A H36D 0.98
C36A H36E 0.98
C36A H36F 0.98
C37A H37D 0.98
C37A H37E 0.98
C37A H37F 0.98
C38 C39 1.4027(14)
C38 C43 1.4077(14)
C38 N3 1.4404(12)
C39 C40 1.4002(14)
C39 C44 1.5209(14)
C40 C41 1.3867(16)
C40 H40 0.95
C41 C42 1.3908(16)
C41 H41 0.95
C42 C43 1.3973(14)
C42 H42 0.95
C43 C47 1.5264(14)
C44 C45 1.5331(15)
C44 C46 1.5344(16)
C44 H44 1.0
C45 H45A 0.98
C45 H45B 0.98
C45 H45C 0.98
C46 H46A 0.98
C46 H46B 0.98
C46 H46C 0.98
C47 C49 1.5334(17)
C47 C48 1.5367(15)
C47 H47 1.0
C48 H48A 0.98
C48 H48B 0.98
C48 H48C 0.98
C49 H49A 0.98
C49 H49B 0.98
C49 H49C 0.98
Cu1 N1 2.0081(9)
Cu1 N2 2.0224(9)
